data_7049896
loop_
_publ_author_name
'Frogley, Benjamin J.'
'Genet, Tobias L.'
'Hill, Anthony F.'
'Onn, Chee S.'

_publ_section_title
;
 Alkynylselenolatoalkylidynes (L<sub>n</sub>M[triple bond, length as
 m-dash]C-Se-C[triple bond, length as m-dash]CR) as building blocks for
 mixed metal/main-group extended frameworks.
;
_journal_issue 22
_journal_name_full 'Dalton transactions (Cambridge, England : 2003)'
_journal_page_first 7632
_journal_page_last 7643
_journal_paper_doi 10.1039/c9dt01504c
_journal_volume 48
_journal_year 2019
_chemical_formula_moiety 'C52 H54 B2 N12 O4 Se2 Si W2'
_chemical_formula_sum 'C52 H54 B2 N12 O4 Se2 Si W2'
_chemical_formula_weight 1486.40
_space_group_crystal_system triclinic
_space_group_IT_number 2
_space_group_name_Hall '-P 1'
_space_group_name_H-M_alt 'P -1'
_symmetry_space_group_name_Hall '-P 1'
_symmetry_space_group_name_H-M 'P -1'
_atom_sites_solution_hydrogens geom
_audit_creation_method SHELXL-2016/6
_audit_update_record
;
2019-04-02 deposited with the CCDC.    2019-04-29 downloaded from the CCDC.
;
_cell_angle_alpha 74.469(3)
_cell_angle_beta 65.540(15)
_cell_angle_gamma 89.467(10)
_cell_formula_units_Z 2
_cell_length_a 14.611(8)
_cell_length_b 15.247(3)
_cell_length_c 15.864(3)
_cell_measurement_reflns_used 9836
_cell_measurement_temperature 100.4092(2)
_cell_measurement_theta_max 31.730
_cell_measurement_theta_min 1.103
_cell_volume 3078.6(19)
_computing_cell_refinement 'XDS (Kabsch, 1993)'
_computing_data_collection 'AS QEGUI'
_computing_data_reduction 'XDS (Kabsch, 1993)'
_computing_structure_refinement 'SHELXL-2014/7 (Sheldrick, 2014)'
_computing_structure_solution 'SHELXT-2014/7 (Sheldrick, 2014)'
_diffrn_ambient_temperature 100.4092(2)
_diffrn_measured_fraction_theta_full 0.915
_diffrn_measured_fraction_theta_max 0.705
_diffrn_measurement_device_type 'ADSC Quantum 210r'
_diffrn_measurement_method 'Omega Scan'
_diffrn_radiation_type Synchrotron
_diffrn_radiation_wavelength 0.71073
_diffrn_reflns_av_R_equivalents 0.1192
_diffrn_reflns_av_unetI/netI 0.1659
_diffrn_reflns_Laue_measured_fraction_full 0.915
_diffrn_reflns_Laue_measured_fraction_max 0.705
_diffrn_reflns_limit_h_max 20
_diffrn_reflns_limit_h_min -21
_diffrn_reflns_limit_k_max 21
_diffrn_reflns_limit_k_min -21
_diffrn_reflns_limit_l_max 20
_diffrn_reflns_limit_l_min -20
_diffrn_reflns_number 31610
_diffrn_reflns_point_group_measured_fraction_full 0.915
_diffrn_reflns_point_group_measured_fraction_max 0.705
_diffrn_reflns_theta_full 25.242
_diffrn_reflns_theta_max 31.739
_diffrn_reflns_theta_min 1.396
_diffrn_source 'MX1 Beamline Australian Synchrotron'
_exptl_absorpt_coefficient_mu 4.985
_exptl_absorpt_correction_T_max 0.4341
_exptl_absorpt_correction_T_min 0.1902
_exptl_absorpt_correction_type multi-scan
_exptl_absorpt_process_details 'XDS (Kabsch, 1993)'
_exptl_crystal_colour orange
_exptl_crystal_density_diffrn 1.603
_exptl_crystal_description rod
_exptl_crystal_F_000 1444
_exptl_crystal_size_max 0.2
_exptl_crystal_size_mid 0.2
_exptl_crystal_size_min 0.2
_refine_diff_density_max 2.523
_refine_diff_density_min -1.898
_refine_diff_density_rms 0.151
_refine_ls_extinction_method none
_refine_ls_goodness_of_fit_ref 0.880
_refine_ls_hydrogen_treatment constr
_refine_ls_matrix_type full
_refine_ls_number_parameters 734
_refine_ls_number_reflns 14746
_refine_ls_number_restraints 140
_refine_ls_restrained_S_all 0.877
_refine_ls_R_factor_all 0.1564
_refine_ls_R_factor_gt 0.0623
_refine_ls_shift/su_max 0.001
_refine_ls_shift/su_mean 0.000
_refine_ls_structure_factor_coef Fsqd
_refine_ls_weighting_details 'w=1/[\s^2^(Fo^2^)+(0.0670P)^2^] where P=(Fo^2^+2Fc^2^)/3'
_refine_ls_weighting_scheme calc
_refine_ls_wR_factor_gt 0.1378
_refine_ls_wR_factor_ref 0.1757
_reflns_Friedel_coverage 0.000
_reflns_number_gt 6193
_reflns_number_total 14746
_reflns_threshold_expression 'I > 2\s(I)'
_cod_data_source_file c9dt01504c2.cif
_cod_data_source_block Compound_14
_cod_depositor_comments 'Adding full bibliography for 7049895--7049899.cif.'
_cod_original_cell_volume 3078.6(18)
_cod_database_code 7049896
_shelx_shelxl_version_number 2016/6
_shelx_space_group_comment
;
The symmetry employed for this shelxl refinement is uniquely defined
by the following loop, which should always be used as a source of
symmetry information in preference to the above space-group names.
They are only intended as comments.
;

loop_
_space_group_symop_operation_xyz
'x, y, z'
'-x, -y, -z'

loop_
_atom_site_label
_atom_site_type_symbol
_atom_site_fract_x
_atom_site_fract_y
_atom_site_fract_z
_atom_site_U_iso_or_equiv
_atom_site_adp_type
_atom_site_occupancy
_atom_site_site_symmetry_order
_atom_site_calc_flag
_atom_site_refinement_flags_posn
_atom_site_refinement_flags_adp
_atom_site_refinement_flags_occupancy
_atom_site_disorder_assembly
_atom_site_disorder_group
W1 W 0.55872(4) 0.80853(4) 0.38224(3) 0.05054(15) Uani 1 1 d . U . . .
W2 W 0.16970(4) 0.42488(4) 0.17308(3) 0.05933(17) Uani 1 1 d . . . . .
Se2 Se 0.00391(11) 0.49265(10) 0.38569(9) 0.0719(4) Uani 1 1 d . . . . .
Se1 Se 0.30222(12) 0.86024(16) 0.51327(12) 0.1110(7) Uani 1 1 d . U . . .
Si1 Si 0.1375(3) 0.8062(3) 0.3175(3) 0.0656(10) Uani 1 1 d . . . . .
N3 N 0.5433(7) 0.6690(7) 0.3717(6) 0.050(2) Uani 1 1 d . . . . .
O1 O 0.6047(8) 1.0060(7) 0.3906(8) 0.091(3) Uani 1 1 d . . . . .
N2 N 0.7667(7) 0.7280(7) 0.2891(6) 0.049(2) Uani 1 1 d . . . . .
N5 N 0.6122(7) 0.7356(7) 0.4918(6) 0.053(2) Uani 1 1 d . . . . .
N6 N 0.6805(7) 0.6752(6) 0.4707(6) 0.048(2) Uani 1 1 d . . . . .
N7 N 0.2416(9) 0.3795(7) 0.0371(6) 0.061(3) Uani 1 1 d . . . . .
N9 N 0.3270(7) 0.4472(6) 0.1464(6) 0.052(2) Uani 1 1 d . . . . .
N1 N 0.7211(7) 0.8062(7) 0.2772(7) 0.056(3) Uani 1 1 d . . . . .
O2 O 0.5068(7) 0.9231(6) 0.2127(6) 0.072(3) Uani 1 1 d . . . . .
N10 N 0.3940(8) 0.3848(7) 0.1199(6) 0.060(3) Uani 1 1 d . . . . .
N4 N 0.6155(7) 0.6126(6) 0.3729(6) 0.052(2) Uani 1 1 d . . . . .
N12 N 0.2693(9) 0.2432(7) 0.2037(7) 0.068(3) Uani 1 1 d . . . . .
N8 N 0.3142(10) 0.3232(7) 0.0294(7) 0.069(3) Uani 1 1 d . . . . .
O4 O 0.1586(9) 0.6235(9) 0.0550(8) 0.095(3) Uani 1 1 d . . . . .
C36 C 0.7081(9) 0.6472(8) 0.5457(8) 0.054(3) Uani 1 1 d . . . . .
C4 C 0.5276(9) 0.8783(9) 0.2720(8) 0.055(3) Uani 1 1 d . . . . .
C31 C 0.5856(10) 0.5283(9) 0.3697(7) 0.057(3) Uani 1 1 d . . . . .
C29 C 0.4693(10) 0.6212(9) 0.3654(7) 0.058(3) Uani 1 1 d . . . . .
N11 N 0.1869(9) 0.2841(8) 0.2444(7) 0.072(3) Uani 1 1 d . . . . .
C11 C 0.0230(9) 0.8667(9) 0.3485(9) 0.055(3) Uani 1 1 d . . . . .
C15 C -0.1527(10) 0.8799(10) 0.3921(10) 0.070(4) Uani 1 1 d . . . . .
H00Q H -0.216116 0.852645 0.406398 0.084 Uiso 1 1 calc R U . . .
C2 C 0.0988(9) 0.4646(8) 0.2807(9) 0.059(3) Uani 1 1 d . . . . .
C24 C 0.7872(10) 0.8661(10) 0.1959(9) 0.064(3) Uani 1 1 d . . . . .
C35 C 0.6551(9) 0.6936(9) 0.6121(8) 0.066(4) Uani 1 1 d . . . . .
H00T H 0.659700 0.689196 0.669804 0.079 Uiso 1 1 calc R U . . .
C3 C 0.5903(9) 0.9326(11) 0.3867(10) 0.072(4) Uani 1 1 d . . . . .
C45 C 0.4777(10) 0.4926(10) 0.1362(8) 0.071(4) Uani 1 1 d . . . . .
H00V H 0.528588 0.527861 0.137324 0.085 Uiso 1 1 calc R U . . .
C34 C 0.5958(9) 0.7460(8) 0.5788(8) 0.052(3) Uani 1 1 d . . . . .
C25 C 0.8749(10) 0.8251(10) 0.1557(9) 0.065(3) Uani 1 1 d . . . . .
H00X H 0.932592 0.851986 0.099327 0.078 Uiso 1 1 calc R U . . .
C10 C 0.0946(9) 0.6870(10) 0.3503(9) 0.060(3) Uani 1 1 d . . . . .
C16 C -0.0718(9) 0.8310(10) 0.3706(9) 0.064(3) Uani 1 1 d . . . . .
H00Z H -0.081785 0.770671 0.371066 0.077 Uiso 1 1 calc R U . . .
C37 C 0.7857(10) 0.5829(9) 0.5449(8) 0.067(4) Uani 1 1 d . . . . .
H01A H 0.850867 0.612448 0.495899 0.100 Uiso 1 1 calc R U . . .
H01B H 0.768642 0.529205 0.531297 0.100 Uiso 1 1 calc R U . . .
H01C H 0.787508 0.565632 0.606928 0.100 Uiso 1 1 calc R U . . .
C28 C 0.3783(11) 0.6636(10) 0.3640(10) 0.079(4) Uani 1 1 d . . . . .
H01D H 0.397655 0.714378 0.306641 0.118 Uiso 1 1 calc R U . . .
H01E H 0.346267 0.684898 0.420060 0.118 Uiso 1 1 calc R U . . .
H01F H 0.331900 0.619099 0.364512 0.118 Uiso 1 1 calc R U . . .
O3 O -0.0524(10) 0.3916(11) 0.1948(9) 0.141(5) Uani 1 1 d . . . . .
C17 C 0.2261(10) 0.8408(9) 0.1866(9) 0.067(4) Uani 1 1 d D . . . .
C30 C 0.4956(10) 0.5348(9) 0.3619(8) 0.060(3) Uani 1 1 d . . . . .
H014 H 0.459175 0.489397 0.355357 0.072 Uiso 1 1 calc R U . . .
C46 C 0.4843(11) 0.4082(11) 0.1155(9) 0.073(4) Uani 1 1 d . . . . .
C26 C 0.8595(9) 0.7391(9) 0.2146(8) 0.054(3) Uani 1 1 d . . . . .
C6 C 0.1672(12) 0.5508(15) 0.0970(11) 0.088(5) Uani 1 1 d . . . . .
C9 C 0.0636(10) 0.6088(10) 0.3607(8) 0.063(3) Uani 1 1 d . . . . .
C39 C 0.2195(12) 0.3901(11) -0.0400(9) 0.079(4) Uani 1 1 d . . . . .
C41 C 0.3412(13) 0.2982(10) -0.0520(9) 0.078(4) Uani 1 1 d . . . . .
C51 C 0.2652(14) 0.1581(10) 0.2654(10) 0.076(4) Uani 1 1 d . . . . .
C44 C 0.3797(10) 0.5126(9) 0.1544(8) 0.063(3) Uani 1 1 d . . . . .
C40 C 0.2824(13) 0.3406(10) -0.0969(9) 0.086(5) Uani 1 1 d . . . . .
H01G H 0.284885 0.336440 -0.155198 0.103 Uiso 1 1 calc R U . . .
C49 C 0.1251(12) 0.2249(11) 0.3320(10) 0.070(4) Uani 1 1 d . . . . .
C14 C -0.1418(11) 0.9677(10) 0.3929(11) 0.079(4) Uani 1 1 d . . . . .
H01H H -0.196609 1.001635 0.405782 0.094 Uiso 1 1 calc R U . . .
C48 C 0.0249(12) 0.2428(10) 0.3979(9) 0.085(5) Uani 1 1 d . . . . .
H01I H -0.012937 0.266999 0.361529 0.127 Uiso 1 1 calc R U . . .
H01J H 0.033810 0.286356 0.428558 0.127 Uiso 1 1 calc R U . . .
H01K H -0.011116 0.186644 0.446320 0.127 Uiso 1 1 calc R U . . .
C43 C 0.3339(11) 0.5952(9) 0.1806(9) 0.076(4) Uani 1 1 d . . . . .
H01L H 0.381679 0.632015 0.187581 0.115 Uiso 1 1 calc R U . . .
H01M H 0.273969 0.576014 0.240488 0.115 Uiso 1 1 calc R U . . .
H01N H 0.316481 0.630385 0.130435 0.115 Uiso 1 1 calc R U . . .
C33 C 0.5298(10) 0.8100(10) 0.6204(9) 0.075(4) Uani 1 1 d . . . . .
H01O H 0.559411 0.871667 0.582493 0.113 Uiso 1 1 calc R U . . .
H01P H 0.521427 0.801005 0.685535 0.113 Uiso 1 1 calc R U . . .
H01Q H 0.464976 0.799628 0.620597 0.113 Uiso 1 1 calc R U . . .
C52 C 0.3412(15) 0.0959(10) 0.2426(10) 0.100(6) Uani 1 1 d . . . . .
H01R H 0.332765 0.065752 0.199915 0.151 Uiso 1 1 calc R U . . .
H01S H 0.333922 0.050958 0.301125 0.151 Uiso 1 1 calc R U . . .
H01T H 0.407351 0.129698 0.211642 0.151 Uiso 1 1 calc R U . . .
C42 C 0.4165(14) 0.2339(11) -0.0809(10) 0.109(7) Uani 1 1 d . . . . .
H01U H 0.442242 0.243138 -0.149313 0.164 Uiso 1 1 calc R U . . .
H01V H 0.385070 0.172084 -0.047022 0.164 Uiso 1 1 calc R U . . .
H01W H 0.471270 0.244858 -0.065015 0.164 Uiso 1 1 calc R U . . .
C27 C 0.9269(9) 0.6692(9) 0.2063(8) 0.068(4) Uani 1 1 d . . . . .
H01X H 0.977713 0.683142 0.140852 0.102 Uiso 1 1 calc R U . . .
H01Y H 0.889230 0.610917 0.223819 0.102 Uiso 1 1 calc R U . . .
H H 0.958815 0.667060 0.248878 0.102 Uiso 1 1 calc R U . . .
B1 B 0.7091(11) 0.6459(9) 0.3793(9) 0.049(3) Uani 1 1 d . . . . .
H01Z H 0.752493 0.596484 0.379854 0.059 Uiso 1 1 calc R U . . .
C38 C 0.1481(14) 0.4483(13) -0.0584(10) 0.114(7) Uani 1 1 d . . . . .
H01 H 0.164207 0.508892 -0.057687 0.171 Uiso 1 1 calc R U . . .
HA H 0.081082 0.424218 -0.009338 0.171 Uiso 1 1 calc R U . . .
HB H 0.151104 0.450697 -0.120646 0.171 Uiso 1 1 calc R U . . .
C12 C 0.0323(11) 0.9553(11) 0.3524(12) 0.085(5) Uani 1 1 d . . . . .
H0AA H 0.095255 0.982127 0.339756 0.102 Uiso 1 1 calc R U . . .
C32 C 0.6493(12) 0.4498(8) 0.3681(9) 0.072(4) Uani 1 1 d . . . . .
H1AA H 0.717725 0.471547 0.321136 0.109 Uiso 1 1 calc R U . . .
HC H 0.622566 0.403224 0.351194 0.109 Uiso 1 1 calc R U . . .
HD H 0.648143 0.424577 0.430881 0.109 Uiso 1 1 calc R U . . .
C5 C 0.0320(13) 0.3982(14) 0.1846(10) 0.111(7) Uani 1 1 d . . . . .
C50 C 0.1762(14) 0.1476(12) 0.3457(10) 0.088(5) Uani 1 1 d . . . . .
H2AA H 0.153090 0.097392 0.400689 0.106 Uiso 1 1 calc R U . . .
C7 C 0.2467(11) 0.8365(12) 0.4374(10) 0.086(5) Uani 1 1 d . . . . .
C23 C 0.7665(12) 0.9610(12) 0.1587(12) 0.099(5) Uani 1 1 d . . . . .
H3AA H 0.827325 0.995636 0.106299 0.149 Uiso 1 1 calc R U . . .
HE H 0.743558 0.989739 0.209708 0.149 Uiso 1 1 calc R U . . .
HF H 0.715134 0.958966 0.136040 0.149 Uiso 1 1 calc R U . . .
C8 C 0.2060(10) 0.8288(11) 0.3844(10) 0.079(4) Uani 1 1 d . . . . .
B2 B 0.3546(13) 0.2954(11) 0.1083(10) 0.070(4) Uani 1 1 d . . . . .
H4AA H 0.409658 0.257324 0.089297 0.084 Uiso 1 1 calc R U . . .
C47 C 0.5698(11) 0.3548(12) 0.0916(10) 0.095(5) Uani 1 1 d . . . . .
H5AA H 0.581183 0.339400 0.033463 0.142 Uiso 1 1 calc R U . . .
HG H 0.555503 0.299702 0.143660 0.142 Uiso 1 1 calc R U . . .
HH H 0.629213 0.390302 0.081808 0.142 Uiso 1 1 calc R U . . .
C13 C -0.0491(13) 1.0050(11) 0.3746(14) 0.100(6) Uani 1 1 d . . . . .
H020 H -0.040619 1.064509 0.377054 0.120 Uiso 1 1 calc R U . . .
C1 C 0.4283(12) 0.8222(10) 0.4564(10) 0.080(4) Uani 1 1 d . U . . .
C22 C 0.178(3) 0.831(4) 0.127(2) 0.089(9) Uani 0.40(4) 1 d D U P A 1
H1 H 0.109328 0.811939 0.155407 0.107 Uiso 0.40(4) 1 calc R U P A 1
C18 C 0.3264(19) 0.867(4) 0.144(2) 0.084(9) Uani 0.40(4) 1 d D U P A 1
H2 H 0.359857 0.873162 0.180993 0.101 Uiso 0.40(4) 1 calc R U P A 1
C21 C 0.232(4) 0.850(4) 0.030(2) 0.088(8) Uani 0.40(4) 1 d D U P A 1
H4 H 0.198721 0.847297 -0.007776 0.106 Uiso 0.40(4) 1 calc R U P A 1
C19 C 0.380(2) 0.886(4) 0.044(3) 0.091(8) Uani 0.40(4) 1 d D U P A 1
H5 H 0.449075 0.906412 0.015624 0.109 Uiso 0.40(4) 1 calc R U P A 1
C20 C 0.336(4) 0.874(4) -0.013(2) 0.079(7) Uani 0.40(4) 1 d D U P A 1
H0AB H 0.373912 0.882398 -0.078373 0.095 Uiso 0.40(4) 1 calc R U P A 1
C18A C 0.3146(19) 0.892(3) 0.1584(18) 0.084(7) Uani 0.60(4) 1 d D U P A 2
H2A H 0.329276 0.910780 0.202983 0.101 Uiso 0.60(4) 1 calc R U P A 2
C19A C 0.3830(19) 0.916(2) 0.0613(19) 0.089(6) Uani 0.60(4) 1 d D U P A 2
H5A H 0.444082 0.950710 0.041703 0.107 Uiso 0.60(4) 1 calc R U P A 2
C20A C 0.364(3) 0.890(3) -0.0053(18) 0.087(7) Uani 0.60(4) 1 d D U P A 2
H0AC H 0.408265 0.911184 -0.070475 0.104 Uiso 0.60(4) 1 calc R U P A 2
C21A C 0.277(3) 0.832(2) 0.0239(16) 0.083(6) Uani 0.60(4) 1 d D U P A 2
H4A H 0.264401 0.811222 -0.020683 0.099 Uiso 0.60(4) 1 calc R U P A 2
C22A C 0.210(2) 0.807(2) 0.1184(15) 0.075(7) Uani 0.60(4) 1 d D U P A 2
H1A H 0.151974 0.767033 0.138754 0.090 Uiso 0.60(4) 1 calc R U P A 2

loop_
_atom_site_aniso_label
_atom_site_aniso_U_11
_atom_site_aniso_U_22
_atom_site_aniso_U_33
_atom_site_aniso_U_23
_atom_site_aniso_U_13
_atom_site_aniso_U_12
W1 0.0430(3) 0.0700(4) 0.0574(3) -0.0348(3) -0.0294(2) 0.0130(2)
W2 0.0594(3) 0.0813(4) 0.0488(3) -0.0274(3) -0.0288(2) 0.0028(3)
Se2 0.0737(10) 0.0796(10) 0.0591(7) -0.0239(7) -0.0231(7) 0.0203(8)
Se1 0.0690(10) 0.223(2) 0.1038(11) -0.1139(14) -0.0567(9) 0.0623(12)
Si1 0.053(2) 0.086(3) 0.073(2) -0.033(2) -0.0355(18) 0.013(2)
N3 0.044(5) 0.069(7) 0.048(5) -0.029(5) -0.023(4) 0.003(5)
O1 0.100(8) 0.092(8) 0.132(9) -0.068(7) -0.076(7) 0.036(7)
N2 0.046(5) 0.068(7) 0.051(5) -0.028(5) -0.032(5) 0.015(5)
N5 0.057(6) 0.061(6) 0.060(5) -0.028(5) -0.035(5) 0.011(5)
N6 0.042(5) 0.068(6) 0.051(5) -0.030(5) -0.027(4) 0.021(5)
N7 0.080(8) 0.069(7) 0.049(5) -0.020(5) -0.039(5) 0.001(6)
N9 0.061(6) 0.058(6) 0.043(5) -0.022(5) -0.026(5) -0.001(5)
N1 0.052(6) 0.074(7) 0.058(6) -0.028(6) -0.034(5) 0.017(6)
O2 0.076(6) 0.086(7) 0.072(5) -0.021(5) -0.050(5) 0.022(5)
N10 0.073(7) 0.078(8) 0.040(5) -0.022(5) -0.031(5) 0.025(6)
N4 0.059(6) 0.057(6) 0.048(5) -0.023(5) -0.024(5) -0.002(5)
N12 0.089(9) 0.056(7) 0.056(6) -0.019(6) -0.026(6) -0.007(7)
N8 0.102(9) 0.070(7) 0.050(6) -0.026(5) -0.041(6) 0.002(7)
O4 0.086(8) 0.109(9) 0.080(7) -0.023(7) -0.030(6) 0.034(7)
C36 0.055(7) 0.060(8) 0.060(7) -0.022(6) -0.032(6) -0.003(6)
C4 0.047(7) 0.071(9) 0.062(7) -0.035(7) -0.027(6) 0.015(6)
C31 0.074(9) 0.071(9) 0.034(5) -0.022(6) -0.026(6) 0.012(7)
C29 0.074(8) 0.069(9) 0.041(5) -0.016(6) -0.033(6) -0.012(7)
N11 0.080(8) 0.101(9) 0.045(6) -0.039(6) -0.026(6) 0.005(7)
C11 0.047(7) 0.066(8) 0.073(7) -0.024(7) -0.043(6) 0.019(6)
C15 0.054(8) 0.089(11) 0.093(9) -0.044(8) -0.045(7) 0.014(8)
C2 0.048(7) 0.039(7) 0.076(8) 0.004(6) -0.027(6) -0.006(6)
C24 0.068(9) 0.072(10) 0.068(8) -0.017(7) -0.046(7) 0.005(8)
C35 0.060(8) 0.099(10) 0.062(7) -0.034(7) -0.041(6) 0.005(7)
C3 0.045(7) 0.113(12) 0.090(9) -0.067(9) -0.036(7) 0.035(8)
C45 0.065(9) 0.103(12) 0.049(6) -0.010(7) -0.033(6) -0.028(8)
C34 0.048(7) 0.069(8) 0.056(6) -0.036(6) -0.026(6) 0.008(6)
C25 0.053(8) 0.092(11) 0.055(7) -0.027(7) -0.024(6) 0.026(7)
C10 0.045(7) 0.076(10) 0.070(8) -0.027(7) -0.031(6) 0.020(7)
C16 0.051(7) 0.079(10) 0.078(8) -0.030(7) -0.038(7) 0.000(7)
C37 0.067(9) 0.084(10) 0.049(6) -0.008(6) -0.031(6) 0.008(8)
C28 0.081(10) 0.099(11) 0.086(9) -0.030(8) -0.062(8) -0.002(9)
O3 0.097(9) 0.241(16) 0.110(9) -0.039(10) -0.075(8) -0.006(10)
C17 0.069(9) 0.067(9) 0.075(8) -0.023(7) -0.040(7) -0.001(7)
C30 0.085(9) 0.062(8) 0.052(6) -0.026(6) -0.041(7) 0.005(7)
C46 0.070(9) 0.094(11) 0.050(7) -0.003(7) -0.031(7) -0.005(9)
C26 0.047(7) 0.079(9) 0.040(6) -0.020(6) -0.021(5) 0.022(7)
C6 0.061(9) 0.147(17) 0.071(10) -0.063(11) -0.023(8) 0.031(11)
C9 0.055(8) 0.078(10) 0.054(7) -0.016(7) -0.023(6) 0.019(8)
C39 0.090(11) 0.106(12) 0.050(7) -0.018(8) -0.041(7) -0.003(9)
C41 0.105(12) 0.074(10) 0.061(8) -0.041(7) -0.028(8) 0.005(9)
C51 0.125(14) 0.054(9) 0.057(8) -0.019(7) -0.044(9) -0.003(9)
C44 0.067(8) 0.086(10) 0.052(6) -0.033(7) -0.031(6) 0.001(8)
C40 0.123(13) 0.095(11) 0.046(7) -0.031(7) -0.034(8) -0.023(10)
C49 0.086(11) 0.077(10) 0.076(9) -0.032(8) -0.054(9) 0.003(9)
C14 0.065(9) 0.075(10) 0.135(13) -0.058(10) -0.063(9) 0.037(8)
C48 0.090(11) 0.090(12) 0.050(7) -0.008(7) -0.015(7) -0.030(10)
C43 0.085(10) 0.086(10) 0.058(7) -0.024(7) -0.028(7) -0.019(9)
C33 0.064(8) 0.127(12) 0.064(7) -0.062(8) -0.035(7) 0.030(8)
C52 0.188(19) 0.066(10) 0.067(9) -0.029(8) -0.069(11) 0.032(12)
C42 0.143(17) 0.097(12) 0.059(8) -0.037(9) -0.006(9) -0.024(12)
C27 0.051(8) 0.100(11) 0.051(7) -0.033(7) -0.012(6) 0.018(8)
B1 0.061(9) 0.049(8) 0.048(7) -0.019(6) -0.031(6) 0.024(7)
C38 0.132(16) 0.169(18) 0.070(9) -0.032(11) -0.072(11) 0.006(14)
C12 0.060(9) 0.098(12) 0.120(12) -0.037(10) -0.057(9) 0.006(9)
C32 0.122(13) 0.044(7) 0.054(7) -0.019(6) -0.036(8) 0.010(8)
C5 0.087(12) 0.189(19) 0.064(8) -0.017(10) -0.050(9) -0.033(12)
C50 0.130(15) 0.090(12) 0.062(9) -0.021(8) -0.059(10) -0.010(11)
C7 0.064(9) 0.138(14) 0.090(10) -0.076(10) -0.039(8) 0.041(9)
C23 0.063(10) 0.113(14) 0.116(13) -0.014(11) -0.045(10) 0.007(10)
C8 0.062(9) 0.121(12) 0.081(9) -0.045(9) -0.046(8) 0.018(8)
B2 0.073(11) 0.078(12) 0.054(8) -0.025(8) -0.019(8) -0.001(9)
C47 0.056(9) 0.164(17) 0.061(8) -0.033(9) -0.022(7) 0.042(10)
C13 0.087(12) 0.072(11) 0.174(17) -0.053(11) -0.076(13) 0.018(10)
C1 0.114(8) 0.098(10) 0.088(9) -0.066(8) -0.078(8) 0.059(9)
C22 0.096(16) 0.086(15) 0.075(11) -0.035(11) -0.019(12) 0.001(14)
C18 0.084(13) 0.097(17) 0.076(12) -0.042(12) -0.028(11) -0.003(12)
C21 0.097(15) 0.087(14) 0.074(10) -0.033(10) -0.025(11) 0.001(13)
C19 0.096(12) 0.094(14) 0.078(11) -0.043(11) -0.022(10) -0.002(11)
C20 0.087(14) 0.083(13) 0.074(10) -0.045(10) -0.028(10) -0.007(11)
C18A 0.080(11) 0.104(16) 0.071(10) -0.046(10) -0.023(9) -0.010(11)
C19A 0.093(11) 0.099(14) 0.076(10) -0.045(10) -0.026(9) -0.007(10)
C20A 0.088(13) 0.095(13) 0.079(10) -0.035(10) -0.031(10) 0.011(10)
C21A 0.086(14) 0.091(12) 0.076(9) -0.037(8) -0.030(9) 0.003(11)
C22A 0.086(14) 0.081(14) 0.062(9) -0.028(9) -0.032(10) -0.004(12)

loop_
_atom_type_symbol
_atom_type_description
_atom_type_scat_dispersion_real
_atom_type_scat_dispersion_imag
_atom_type_scat_source
C C 0.0033 0.0016 'International Tables Vol C Tables 4.2.6.8 and 6.1.1.4'
H H 0.0000 0.0000 'International Tables Vol C Tables 4.2.6.8 and 6.1.1.4'
B B 0.0013 0.0007 'International Tables Vol C Tables 4.2.6.8 and 6.1.1.4'
N N 0.0061 0.0033 'International Tables Vol C Tables 4.2.6.8 and 6.1.1.4'
O O 0.0106 0.0060 'International Tables Vol C Tables 4.2.6.8 and 6.1.1.4'
Se Se -0.0929 2.2259 'International Tables Vol C Tables 4.2.6.8 and 6.1.1.4'
Si Si 0.0817 0.0704 'International Tables Vol C Tables 4.2.6.8 and 6.1.1.4'
W W -0.8490 6.8722 'International Tables Vol C Tables 4.2.6.8 and 6.1.1.4'

loop_
_geom_angle_atom_site_label_1
_geom_angle_atom_site_label_2
_geom_angle_atom_site_label_3
_geom_angle
C1 W1 C3 84.7(6)
C1 W1 C4 83.6(5)
C3 W1 C4 83.3(5)
C1 W1 N3 102.0(5)
C3 W1 N3 173.1(4)
C4 W1 N3 99.3(4)
C1 W1 N5 102.8(5)
C3 W1 N5 95.2(5)
C4 W1 N5 173.2(4)
N3 W1 N5 81.4(3)
C1 W1 N1 173.5(5)
C3 W1 N1 91.8(4)
C4 W1 N1 90.5(4)
N3 W1 N1 81.8(4)
N5 W1 N1 82.9(3)
C2 W2 C5 82.4(6)
C2 W2 C6 85.4(5)
C5 W2 C6 86.1(7)
C2 W2 N9 104.3(4)
C5 W2 N9 173.3(6)
C6 W2 N9 94.7(5)
C2 W2 N11 100.0(4)
C5 W2 N11 97.1(7)
C6 W2 N11 174.0(5)
N9 W2 N11 81.6(4)
C2 W2 N7 173.6(5)
C5 W2 N7 91.8(6)
C6 W2 N7 91.5(5)
N9 W2 N7 81.6(3)
N11 W2 N7 83.3(4)
C2 Se2 C9 97.5(5)
C7 Se1 C1 99.3(5)
C10 Si1 C8 112.5(7)
C10 Si1 C11 106.6(6)
C8 Si1 C11 108.2(6)
C10 Si1 C17 106.9(6)
C8 Si1 C17 108.0(6)
C11 Si1 C17 114.6(6)
N4 N3 C29 107.2(10)
N4 N3 W1 120.7(6)
C29 N3 W1 132.2(9)
C26 N2 N1 109.9(10)
C26 N2 B1 131.5(10)
N1 N2 B1 118.6(9)
N6 N5 C34 108.9(9)
N6 N5 W1 119.7(6)
C34 N5 W1 131.1(8)
N5 N6 C36 108.0(9)
N5 N6 B1 120.6(8)
C36 N6 B1 131.4(10)
N8 N7 C39 108.3(11)
N8 N7 W2 118.9(6)
C39 N7 W2 132.5(11)
C44 N9 N10 105.0(10)
C44 N9 W2 132.9(9)
N10 N9 W2 122.0(7)
C24 N1 N2 106.4(10)
C24 N1 W1 133.8(9)
N2 N1 W1 119.7(8)
C46 N10 N9 112.1(11)
C46 N10 B2 129.2(13)
N9 N10 B2 118.4(11)
N3 N4 C31 109.1(9)
N3 N4 B1 120.3(9)
C31 N4 B1 130.6(11)
N11 N12 C51 110.6(11)
N11 N12 B2 119.8(12)
C51 N12 B2 129.3(14)
C41 N8 N7 110.0(11)
C41 N8 B2 129.1(14)
N7 N8 B2 120.9(10)
N6 C36 C35 106.6(11)
N6 C36 C37 122.5(10)
C35 C36 C37 130.9(10)
O2 C4 W1 174.8(10)
C30 C31 N4 107.2(11)
C30 C31 C32 129.6(11)
N4 C31 C32 123.1(11)
N3 C29 C30 109.2(12)
N3 C29 C28 120.5(11)
C30 C29 C28 130.4(11)
N12 N11 C49 108.0(12)
N12 N11 W2 121.7(8)
C49 N11 W2 130.2(10)
C16 C11 C12 115.9(12)
C16 C11 Si1 125.8(10)
C12 C11 Si1 118.3(9)
C14 C15 C16 120.7(12)
Se2 C2 W2 167.0(7)
N1 C24 C25 109.2(12)
N1 C24 C23 123.0(13)
C25 C24 C23 127.8(13)
C34 C35 C36 108.3(10)
O1 C3 W1 177.3(11)
C44 C45 C46 105.7(11)
C35 C34 N5 108.2(10)
C35 C34 C33 128.8(10)
N5 C34 C33 122.8(11)
C26 C25 C24 106.8(11)
C9 C10 Si1 170.8(11)
C11 C16 C15 122.7(12)
C18A C17 C22A 119.2(17)
C18 C17 C22 118(2)
C18 C17 Si1 129.3(18)
C18A C17 Si1 118.0(14)
C22A C17 Si1 122.5(13)
C22 C17 Si1 112.5(17)
C31 C30 C29 107.3(11)
N10 C46 C45 105.9(13)
N10 C46 C47 124.9(15)
C45 C46 C47 129.2(14)
C25 C26 N2 107.7(11)
C25 C26 C27 128.8(11)
N2 C26 C27 123.4(11)
O4 C6 W2 175.4(14)
C10 C9 Se2 174.1(12)
N7 C39 C40 107.2(14)
N7 C39 C38 124.3(14)
C40 C39 C38 128.3(12)
N8 C41 C40 106.6(13)
N8 C41 C42 124.1(15)
C40 C41 C42 129.2(12)
C50 C51 N12 105.5(15)
C50 C51 C52 130.1(15)
N12 C51 C52 124.5(14)
N9 C44 C45 111.3(12)
N9 C44 C43 121.7(12)
C45 C44 C43 127.0(12)
C39 C40 C41 107.9(11)
N11 C49 C50 106.7(14)
N11 C49 C48 124.8(14)
C50 C49 C48 128.5(15)
C15 C14 C13 118.6(13)
N4 B1 N6 110.8(10)
N4 B1 N2 108.1(8)
N6 B1 N2 109.9(9)
C13 C12 C11 121.8(12)
O3 C5 W2 172.2(19)
C51 C50 C49 109.1(15)
C8 C7 Se1 173.8(15)
C7 C8 Si1 173.5(15)
N12 B2 N8 109.5(12)
N12 B2 N10 108.8(10)
N8 B2 N10 108.6(11)
C14 C13 C12 120.3(14)
W1 C1 Se1 168.0(9)
C21 C22 C17 121(3)
C17 C18 C19 120(3)
C22 C21 C20 121(3)
C20 C19 C18 122(3)
C19 C20 C21 118(2)
C17 C18A C19A 119(2)
C20A C19A C18A 122(2)
C19A C20A C21A 120(2)
C22A C21A C20A 119(2)
C21A C22A C17 121(2)

loop_
_geom_bond_atom_site_label_1
_geom_bond_atom_site_label_2
_geom_bond_distance
W1 C1 1.824(15)
W1 C3 1.978(15)
W1 C4 2.013(12)
W1 N3 2.198(9)
W1 N5 2.222(9)
W1 N1 2.272(10)
W2 C2 1.852(13)
W2 C5 1.979(16)
W2 C6 1.98(2)
W2 N9 2.170(10)
W2 N11 2.209(13)
W2 N7 2.269(10)
Se2 C2 1.827(13)
Se2 C9 1.849(15)
Se1 C7 1.812(13)
Se1 C1 1.851(15)
Si1 C10 1.792(15)
Si1 C8 1.825(12)
Si1 C11 1.851(12)
Si1 C17 1.862(14)
N3 N4 1.359(13)
N3 C29 1.362(13)
O1 C3 1.163(16)
N2 C26 1.354(14)
N2 N1 1.368(13)
N2 B1 1.545(15)
N5 N6 1.352(12)
N5 C34 1.352(12)
N6 C36 1.372(13)
N6 B1 1.524(14)
N7 N8 1.345(15)
N7 C39 1.357(14)
N9 C44 1.329(14)
N9 N10 1.378(13)
N1 C24 1.336(15)
O2 C4 1.154(13)
N10 C46 1.338(16)
N10 B2 1.568(18)
N4 C31 1.382(14)
N4 B1 1.514(15)
N12 N11 1.346(15)
N12 C51 1.385(16)
N12 B2 1.513(17)
N8 C41 1.344(14)
N8 B2 1.554(18)
O4 C6 1.165(19)
C36 C35 1.387(16)
C36 C37 1.490(17)
C31 C30 1.371(17)
C31 C32 1.509(18)
C29 C30 1.377(17)
C29 C28 1.479(18)
N11 C49 1.366(17)
C11 C16 1.359(15)
C11 C12 1.378(18)
C15 C14 1.354(17)
C15 C16 1.363(18)
C24 C25 1.400(18)
C24 C23 1.490(19)
C35 C34 1.345(16)
C45 C44 1.387(18)
C45 C46 1.40(2)
C34 C33 1.456(16)
C25 C26 1.348(17)
C10 C9 1.223(17)
O3 C5 1.177(18)
C17 C18 1.35(2)
C17 C18A 1.35(2)
C17 C22A 1.418(19)
C17 C22 1.42(2)
C46 C47 1.46(2)
C26 C27 1.439(17)
C39 C40 1.38(2)
C39 C38 1.44(2)
C41 C40 1.38(2)
C41 C42 1.48(2)
C51 C50 1.36(2)
C51 C52 1.45(2)
C44 C43 1.496(18)
C49 C50 1.40(2)
C49 C48 1.48(2)
C14 C13 1.357(19)
C12 C13 1.38(2)
C7 C8 1.241(17)
C22 C21 1.35(3)
C18 C19 1.39(3)
C21 C20 1.39(3)
C19 C20 1.35(3)
C18A C19A 1.39(2)
C19A C20A 1.35(3)
C20A C21A 1.39(3)
C21A C22A 1.35(2)
